data_7152684
loop_
_publ_author_name
'Gotor, Ra\'ul'
'Costero, Ana M.'
'Gil, Salvador'
'Parra, Margarita'
'Ochando, Luis E.'
'Chulvi, Katherine'

_publ_section_title
;
 Inversion of selectivity in anion recognition with conformationally
 blocked calix[4]pyrroles.
;
_journal_issue 42
_journal_name_full 'Organic &amp; biomolecular chemistry'
_journal_page_first 8445
_journal_page_last 8451
_journal_paper_doi 10.1039/c2ob26309b
_journal_volume 10
_journal_year 2012
_chemical_formula_sum 'C46 H54 N6 O2'
_chemical_formula_weight 722.95
_chemical_name_systematic
;
?
;
_space_group_IT_number 2
_symmetry_space_group_name_Hall '-P 1'
_symmetry_space_group_name_H-M 'P -1'
_atom_sites_solution_hydrogens geom
_atom_sites_solution_primary direct
_atom_sites_solution_secondary difmap
_audit_creation_method SHELXL-97
_cell_angle_alpha 76.98(4)
_cell_angle_beta 76.86(3)
_cell_angle_gamma 86.88(3)
_cell_formula_units_Z 2
_cell_length_a 10.051(3)
_cell_length_b 10.220(5)
_cell_length_c 20.088(7)
_cell_measurement_temperature 120(2)
_cell_volume 1957.8(14)
_computing_structure_refinement 'SHELXL-97 (Sheldrick, 1997)'
_computing_structure_solution 'SHELXS-97 (Sheldrick, 1990)'
_diffrn_ambient_temperature 120(2)
_diffrn_measured_fraction_theta_full 0.842
_diffrn_measured_fraction_theta_max 0.842
_diffrn_radiation_monochromator graphite
_diffrn_radiation_source 'fine-focus sealed tube'
_diffrn_radiation_type MoK\a
_diffrn_radiation_wavelength 0.71073
_diffrn_reflns_av_R_equivalents 0.0957
_diffrn_reflns_av_sigmaI/netI 0.2883
_diffrn_reflns_limit_h_max 9
_diffrn_reflns_limit_h_min -11
_diffrn_reflns_limit_k_max 12
_diffrn_reflns_limit_k_min -11
_diffrn_reflns_limit_l_max 23
_diffrn_reflns_limit_l_min -23
_diffrn_reflns_number 8850
_diffrn_reflns_theta_full 25.00
_diffrn_reflns_theta_max 25.00
_diffrn_reflns_theta_min 2.92
_exptl_absorpt_coefficient_mu 0.076
_exptl_absorpt_correction_T_max 0.9985
_exptl_absorpt_correction_T_min 0.9954
_exptl_crystal_density_diffrn 1.226
_exptl_crystal_density_method 'not measured'
_exptl_crystal_F_000 776
_exptl_crystal_size_max 0.06
_exptl_crystal_size_mid 0.03
_exptl_crystal_size_min 0.02
_refine_diff_density_max 0.271
_refine_diff_density_min -0.292
_refine_diff_density_rms 0.064
_refine_ls_extinction_coef 0.0026(3)
_refine_ls_extinction_expression Fc^*^=kFc[1+0.001xFc^2^\l^3^/sin(2\q)]^-1/4^
_refine_ls_extinction_method SHELXL
_refine_ls_goodness_of_fit_ref 0.972
_refine_ls_hydrogen_treatment mixed
_refine_ls_matrix_type full
_refine_ls_number_parameters 508
_refine_ls_number_reflns 5810
_refine_ls_number_restraints 84
_refine_ls_restrained_S_all 0.966
_refine_ls_R_factor_all 0.2362
_refine_ls_R_factor_gt 0.1000
_refine_ls_shift/su_max 0.056
_refine_ls_shift/su_mean 0.004
_refine_ls_structure_factor_coef Fsqd
_refine_ls_weighting_details 'calc w=1/[\s^2^(Fo^2^)+(0.0097P)^2^+0.0000P] where P=(Fo^2^+2Fc^2^)/3'
_refine_ls_weighting_scheme calc
_refine_ls_wR_factor_gt 0.1336
_refine_ls_wR_factor_ref 0.1997
_reflns_number_gt 2048
_reflns_number_total 5810
_reflns_threshold_expression >2sigma(I)
_cod_data_source_file c2ob26309b.txt
_cod_data_source_block shelxl
_cod_original_cell_volume 1957.7(13)
_cod_database_code 7152684

loop_
_symmetry_equiv_pos_as_xyz
'x, y, z'
'-x, -y, -z'

loop_
_atom_site_label
_atom_site_type_symbol
_atom_site_fract_x
_atom_site_fract_y
_atom_site_fract_z
_atom_site_U_iso_or_equiv
_atom_site_adp_type
_atom_site_occupancy
_atom_site_symmetry_multiplicity
_atom_site_calc_flag
_atom_site_refinement_flags
C4 C -0.0455(6) 1.2052(7) 0.3632(3) 0.0216(16) Uani 1 1 d U
C4A C -0.1350(6) 1.2971(6) 0.3179(3) 0.0257(16) Uani 1 1 d U
H4A1 H -0.0888 1.3832 0.2960 0.039 Uiso 1 1 calc R
H4A2 H -0.2236 1.3126 0.3477 0.039 Uiso 1 1 calc R
H4A3 H -0.1493 1.2534 0.2813 0.039 Uiso 1 1 calc R
C4B C -0.0458(6) 1.2657(7) 0.4263(3) 0.0338(18) Uani 1 1 d .
H4B1 H 0.0012 1.3525 0.4103 0.051 Uiso 1 1 calc R
H4B2 H 0.0015 1.2047 0.4585 0.051 Uiso 1 1 calc R
H4B3 H -0.1402 1.2787 0.4504 0.051 Uiso 1 1 calc R
C41 C -0.1486(6) 0.8556(7) 0.3734(3) 0.0256(17) Uani 1 1 d U
C42 C -0.1903(6) 0.8588(6) 0.4436(3) 0.0265(17) Uani 1 1 d .
H42 H -0.2310 0.7863 0.4800 0.032 Uiso 1 1 calc R
C43 C -0.1627(6) 0.9866(7) 0.4525(3) 0.0300(18) Uani 1 1 d U
H43 H -0.1807 1.0145 0.4957 0.036 Uiso 1 1 calc R
C44 C -0.1044(6) 1.0656(7) 0.3867(3) 0.0223(16) Uani 1 1 d .
N4 N -0.0970(5) 0.9823(6) 0.3404(3) 0.0275(15) Uani 1 1 d .
C1 C 0.4531(6) 1.0922(7) 0.3330(3) 0.0227(16) Uani 1 1 d .
C1A C 0.5760(6) 1.1088(7) 0.2703(3) 0.0302(18) Uani 1 1 d .
H1A1 H 0.6592 1.0782 0.2869 0.045 Uiso 1 1 calc R
H1A2 H 0.5856 1.2036 0.2462 0.045 Uiso 1 1 calc R
H1A3 H 0.5617 1.0552 0.2378 0.045 Uiso 1 1 calc R
C1B C 0.4829(6) 1.1698(7) 0.3849(3) 0.0284(18) Uani 1 1 d .
H1B1 H 0.5666 1.1347 0.3999 0.043 Uiso 1 1 calc R
H1B2 H 0.4064 1.1590 0.4259 0.043 Uiso 1 1 calc R
H1B3 H 0.4946 1.2652 0.3623 0.043 Uiso 1 1 calc R
C10C C 0.0821(7) 1.2128(7) 0.1910(3) 0.0291(18) Uani 1 1 d .
C2 C 0.3298(6) 0.6101(7) 0.3526(3) 0.0279(17) Uani 1 1 d U
C2A C 0.4553(6) 0.5643(7) 0.3022(3) 0.0335(19) Uani 1 1 d U
H2A1 H 0.5278 0.5335 0.3275 0.050 Uiso 1 1 calc R
H2A2 H 0.4887 0.6398 0.2630 0.050 Uiso 1 1 calc R
H2A3 H 0.4286 0.4906 0.2841 0.050 Uiso 1 1 calc R
C2B C 0.2835(6) 0.4906(6) 0.4162(3) 0.0350(19) Uani 1 1 d .
H2B1 H 0.3580 0.4654 0.4408 0.052 Uiso 1 1 calc R
H2B2 H 0.2601 0.4137 0.3995 0.052 Uiso 1 1 calc R
H2B3 H 0.2034 0.5175 0.4483 0.052 Uiso 1 1 calc R
C3 C -0.1495(6) 0.7487(6) 0.3338(3) 0.0225(16) Uani 1 1 d .
C3A C -0.2283(6) 0.7957(7) 0.2754(3) 0.0303(18) Uani 1 1 d .
H3A1 H -0.2361 0.7211 0.2533 0.045 Uiso 1 1 calc R
H3A2 H -0.1792 0.8701 0.2403 0.045 Uiso 1 1 calc R
H3A3 H -0.3198 0.8259 0.2955 0.045 Uiso 1 1 calc R
C3B C -0.2203(6) 0.6212(6) 0.3831(3) 0.038(2) Uani 1 1 d U
H3B1 H -0.2179 0.5510 0.3567 0.057 Uiso 1 1 calc R
H3B2 H -0.3154 0.6421 0.4028 0.057 Uiso 1 1 calc R
H3B3 H -0.1724 0.5894 0.4212 0.057 Uiso 1 1 calc R
C9C C 0.1301(6) 1.3080(6) 0.1245(3) 0.0209(16) Uani 1 1 d .
C8C C 0.2143(6) 1.4162(7) 0.1182(3) 0.0337(19) Uani 1 1 d .
H4C H 0.2422 1.4301 0.1582 0.040 Uiso 1 1 calc R
C7C C 0.0868(6) 1.2919(7) 0.0653(3) 0.0286(18) Uani 1 1 d U
H5C H 0.0273 1.2199 0.0695 0.034 Uiso 1 1 calc R
C6C C 0.2574(6) 1.5034(7) 0.0538(3) 0.0299(18) Uani 1 1 d .
H6C H 0.3166 1.5754 0.0498 0.036 Uiso 1 1 calc R
C5C C 0.1280(6) 1.3768(7) 0.0023(3) 0.0288(17) Uani 1 1 d .
H7C H 0.0983 1.3625 -0.0372 0.035 Uiso 1 1 calc R
C4C C 0.2148(7) 1.4869(7) -0.0057(3) 0.0330(19) Uani 1 1 d .
C1C C 0.2198(7) 1.5500(8) -0.1325(3) 0.050(2) Uani 1 1 d .
H10A H 0.2239 1.6355 -0.1668 0.075 Uiso 1 1 calc R
H10B H 0.1264 1.5150 -0.1195 0.075 Uiso 1 1 calc R
H10C H 0.2823 1.4853 -0.1530 0.075 Uiso 1 1 calc R
C11 C 0.0986(6) 1.1934(6) 0.3195(3) 0.0218(16) Uani 1 1 d U
C2C C 0.3680(7) 1.6657(8) -0.0803(4) 0.066(3) Uani 1 1 d .
H11A H 0.3842 1.7197 -0.1283 0.099 Uiso 1 1 calc R
H11B H 0.4517 1.6170 -0.0724 0.099 Uiso 1 1 calc R
H11C H 0.3415 1.7248 -0.0472 0.099 Uiso 1 1 calc R
C12 C 0.1534(6) 1.2050(7) 0.2502(3) 0.0258(18) Uani 1 1 d .
C21C C 0.0456(7) 0.7449(7) 0.1669(4) 0.0301(18) Uani 1 1 d .
C13 C 0.2985(6) 1.1750(6) 0.2419(3) 0.0247(17) Uani 1 1 d .
H13 H 0.3622 1.1753 0.1989 0.030 Uiso 1 1 calc R
C14 C 0.3270(6) 1.1460(6) 0.3079(3) 0.0226(17) Uani 1 1 d U
C20C C 0.1315(7) 0.8480(7) 0.1106(4) 0.036(2) Uani 1 1 d .
C18C C 0.1200(7) 0.8642(8) 0.0423(4) 0.043(2) Uani 1 1 d .
H15C H 0.0583 0.8088 0.0317 0.051 Uiso 1 1 calc R
C19C C 0.2224(6) 0.9314(7) 0.1253(4) 0.038(2) Uani 1 1 d .
H16C H 0.2304 0.9230 0.1723 0.046 Uiso 1 1 calc R
C16C C 0.1947(7) 0.9575(7) -0.0106(4) 0.041(2) Uani 1 1 d .
H17C H 0.1832 0.9665 -0.0571 0.050 Uiso 1 1 calc R
C17C C 0.3005(7) 1.0254(7) 0.0724(3) 0.0332(19) Uani 1 1 d U
H18C H 0.3625 1.0801 0.0832 0.040 Uiso 1 1 calc R
C15C C 0.2884(7) 1.0405(8) 0.0025(4) 0.038(2) Uani 1 1 d .
C21 C 0.4290(6) 0.9454(7) 0.3687(3) 0.0201(15) Uani 1 1 d .
C13C C 0.4554(6) 1.2270(7) -0.0367(3) 0.040(2) Uani 1 1 d .
H21A H 0.4915 1.2927 -0.0801 0.061 Uiso 1 1 calc R
H21B H 0.5313 1.1781 -0.0190 0.061 Uiso 1 1 calc R
H21C H 0.4026 1.2737 -0.0016 0.061 Uiso 1 1 calc R
C22 C 0.4485(6) 0.8709(7) 0.4308(3) 0.0299(18) Uani 1 1 d .
H22 H 0.4816 0.9041 0.4646 0.036 Uiso 1 1 calc R
C12C C 0.3538(7) 1.1451(8) -0.1226(3) 0.055(3) Uani 1 1 d .
H22A H 0.4070 1.2224 -0.1527 0.083 Uiso 1 1 calc R
H22B H 0.2575 1.1583 -0.1248 0.083 Uiso 1 1 calc R
H22C H 0.3882 1.0633 -0.1386 0.083 Uiso 1 1 calc R
C23 C 0.4114(6) 0.7348(7) 0.4376(3) 0.0321(19) Uani 1 1 d U
H23 H 0.4149 0.6629 0.4765 0.039 Uiso 1 1 calc R
C24 C 0.3708(6) 0.7259(7) 0.3798(3) 0.0261(17) Uani 1 1 d .
C31 C 0.2179(7) 0.6501(6) 0.3151(3) 0.0250(17) Uani 1 1 d .
C32 C 0.2140(7) 0.6718(7) 0.2454(4) 0.0352(19) Uani 1 1 d .
H32 H 0.2891 0.6616 0.2085 0.042 Uiso 1 1 calc R
C33 C 0.0787(6) 0.7123(7) 0.2372(3) 0.0277(17) Uani 1 1 d .
C34 C -0.0014(6) 0.7127(6) 0.3028(3) 0.0204(16) Uani 1 1 d U
N1 N 0.2040(5) 1.1596(5) 0.3538(3) 0.0226(14) Uani 1 1 d U
H1 H 0.1944 1.1482 0.3994 0.027 Uiso 1 1 calc R
N2 N 0.3823(5) 0.8557(5) 0.3365(2) 0.0249(14) Uani 1 1 d .
H2 H 0.3627 0.8771 0.2949 0.030 Uiso 1 1 calc R
N3 N 0.0858(5) 0.6766(5) 0.3501(3) 0.0236(14) Uani 1 1 d .
N3C N 0.2599(6) 1.5710(6) -0.0699(3) 0.0391(17) Uani 1 1 d .
N14C N 0.3668(6) 1.1322(6) -0.0508(3) 0.0409(17) Uani 1 1 d .
O11C O -0.0162(4) 1.1362(5) 0.2001(2) 0.0378(14) Uani 1 1 d .
O22C O -0.0504(4) 0.6887(5) 0.1554(2) 0.0474(16) Uani 1 1 d .
H4 H -0.061(6) 1.008(7) 0.293(3) 0.06(3) Uiso 1 1 d .
H3 H 0.038(8) 0.683(9) 0.405(4) 0.12(4) Uiso 1 1 d .

loop_
_atom_site_aniso_label
_atom_site_aniso_U_11
_atom_site_aniso_U_22
_atom_site_aniso_U_33
_atom_site_aniso_U_23
_atom_site_aniso_U_13
_atom_site_aniso_U_12
C4 0.004(3) 0.031(4) 0.030(4) -0.009(3) -0.001(3) -0.002(3)
C4A 0.016(4) 0.022(4) 0.035(4) -0.008(3) 0.002(3) 0.009(3)
C4B 0.032(5) 0.031(4) 0.050(5) -0.025(4) -0.019(4) 0.012(3)
C41 0.018(4) 0.023(4) 0.034(4) 0.002(3) -0.011(3) 0.002(3)
C42 0.026(4) 0.022(4) 0.028(4) -0.001(3) -0.004(3) -0.001(3)
C43 0.031(4) 0.040(4) 0.018(4) -0.009(3) 0.000(3) -0.007(3)
C44 0.009(4) 0.034(4) 0.026(4) -0.011(3) -0.007(3) 0.010(3)
N4 0.025(4) 0.023(3) 0.039(4) -0.013(3) -0.010(3) 0.003(3)
C1 0.018(4) 0.027(4) 0.029(4) -0.010(3) -0.013(3) 0.001(3)
C1A 0.019(4) 0.033(4) 0.037(4) -0.009(4) -0.003(3) 0.000(3)
C1B 0.021(4) 0.029(4) 0.037(4) -0.004(4) -0.013(3) -0.007(3)
C10C 0.022(4) 0.029(4) 0.043(5) -0.013(4) -0.019(3) 0.010(3)
C2 0.024(4) 0.025(4) 0.037(4) -0.006(3) -0.013(3) -0.001(3)
C2A 0.017(4) 0.047(5) 0.041(5) -0.015(4) -0.012(3) 0.011(4)
C2B 0.024(4) 0.015(4) 0.062(5) 0.006(4) -0.017(4) 0.007(3)
C3 0.016(4) 0.016(4) 0.032(4) 0.003(3) -0.005(3) -0.006(3)
C3A 0.020(4) 0.037(5) 0.039(4) -0.014(4) -0.012(3) 0.007(3)
C3B 0.028(5) 0.031(5) 0.048(5) -0.002(4) 0.002(4) -0.011(3)
C9C 0.031(4) 0.014(4) 0.014(3) -0.004(3) 0.002(3) 0.005(3)
C8C 0.034(5) 0.031(5) 0.038(5) 0.000(4) -0.019(3) -0.003(4)
C7C 0.021(4) 0.038(4) 0.028(4) -0.006(3) -0.008(3) 0.001(3)
C6C 0.031(5) 0.030(4) 0.031(4) -0.002(3) -0.014(3) -0.005(3)
C5C 0.023(4) 0.035(5) 0.029(4) -0.009(4) -0.009(3) 0.005(3)
C4C 0.038(5) 0.036(5) 0.028(4) -0.013(4) -0.008(4) 0.009(4)
C1C 0.062(6) 0.063(6) 0.028(4) -0.002(4) -0.023(4) 0.001(5)
C11 0.019(4) 0.016(3) 0.031(4) -0.002(3) -0.008(3) 0.002(3)
C2C 0.075(7) 0.066(7) 0.059(6) 0.011(5) -0.035(5) -0.037(5)
C12 0.017(4) 0.033(4) 0.025(4) 0.005(3) -0.009(3) -0.008(3)
C21C 0.020(4) 0.033(5) 0.042(5) -0.016(4) -0.009(3) 0.006(3)
C13 0.026(4) 0.025(4) 0.020(4) 0.005(3) -0.007(3) -0.008(3)
C14 0.016(4) 0.023(4) 0.026(4) -0.006(3) 0.003(3) -0.008(3)
C20C 0.033(5) 0.041(5) 0.039(5) -0.013(4) -0.015(4) -0.004(4)
C18C 0.035(5) 0.058(6) 0.046(5) -0.021(5) -0.022(4) 0.009(4)
C19C 0.033(5) 0.042(5) 0.040(5) -0.011(4) -0.012(4) 0.023(4)
C16C 0.053(6) 0.039(5) 0.028(4) 0.000(4) -0.004(4) -0.016(4)
C17C 0.041(5) 0.030(4) 0.031(4) -0.001(3) -0.019(3) -0.001(3)
C15C 0.038(5) 0.038(5) 0.037(5) -0.006(4) -0.010(4) 0.001(4)
C21 0.011(4) 0.027(4) 0.024(4) -0.009(3) -0.004(3) 0.006(3)
C13C 0.041(5) 0.030(5) 0.049(5) -0.004(4) -0.012(4) -0.003(4)
C22 0.037(5) 0.026(4) 0.032(4) -0.013(4) -0.014(3) 0.011(3)
C12C 0.068(6) 0.072(7) 0.026(4) -0.010(5) -0.010(4) -0.009(5)
C23 0.031(4) 0.039(5) 0.030(4) -0.012(4) -0.009(3) 0.000(3)
C24 0.028(5) 0.025(4) 0.027(4) -0.004(3) -0.007(3) -0.005(3)
C31 0.029(5) 0.016(4) 0.031(4) -0.004(3) -0.008(3) -0.003(3)
C32 0.026(5) 0.031(5) 0.051(5) -0.013(4) -0.010(4) 0.000(4)
C33 0.018(4) 0.027(4) 0.044(5) -0.006(4) -0.023(3) 0.011(3)
C34 0.015(4) 0.016(3) 0.033(4) -0.005(3) -0.011(3) 0.002(3)
N1 0.022(3) 0.025(3) 0.022(3) -0.003(3) -0.010(2) -0.002(3)
N2 0.033(4) 0.024(3) 0.021(3) -0.003(3) -0.012(3) -0.007(3)
N3 0.006(3) 0.027(3) 0.037(4) -0.005(3) -0.007(3) 0.007(3)
N3C 0.043(4) 0.047(4) 0.026(4) 0.005(3) -0.014(3) -0.016(3)
N14C 0.047(4) 0.042(4) 0.036(4) -0.013(3) -0.005(3) -0.013(3)
O11C 0.034(3) 0.045(3) 0.035(3) -0.005(3) -0.011(2) -0.011(3)
O22C 0.032(3) 0.069(4) 0.043(3) -0.013(3) -0.008(3) -0.019(3)

loop_
_atom_type_symbol
_atom_type_description
_atom_type_scat_dispersion_real
_atom_type_scat_dispersion_imag
_atom_type_scat_source
C C 0.0033 0.0016 'International Tables Vol C Tables 4.2.6.8 and 6.1.1.4'
H H 0.0000 0.0000 'International Tables Vol C Tables 4.2.6.8 and 6.1.1.4'
N N 0.0061 0.0033 'International Tables Vol C Tables 4.2.6.8 and 6.1.1.4'
O O 0.0106 0.0060 'International Tables Vol C Tables 4.2.6.8 and 6.1.1.4'

loop_
_geom_angle_atom_site_label_1
_geom_angle_atom_site_label_2
_geom_angle_atom_site_label_3
_geom_angle
C44 C4 C4B 110.7(5)
C44 C4 C11 106.8(5)
C4B C4 C11 112.1(5)
C44 C4 C4A 109.5(5)
C4B C4 C4A 107.6(5)
C11 C4 C4A 110.2(5)
C4 C4A H4A1 109.5
C4 C4A H4A2 109.5
H4A1 C4A H4A2 109.5
C4 C4A H4A3 109.5
H4A1 C4A H4A3 109.5
H4A2 C4A H4A3 109.5
C4 C4B H4B1 109.5
C4 C4B H4B2 109.5
H4B1 C4B H4B2 109.5
C4 C4B H4B3 109.5
H4B1 C4B H4B3 109.5
H4B2 C4B H4B3 109.5
N4 C41 C42 105.2(6)
N4 C41 C3 121.7(6)
C42 C41 C3 133.1(6)
C41 C42 C43 109.1(6)
C41 C42 H42 125.5
C43 C42 H42 125.5
C44 C43 C42 108.3(6)
C44 C43 H43 125.9
C42 C43 H43 125.8
N4 C44 C43 104.9(6)
N4 C44 C4 121.7(5)
C43 C44 C4 133.2(6)
C41 N4 C44 112.5(6)
C41 N4 H4 124(5)
C44 N4 H4 124(5)
C14 C1 C21 108.0(5)
C14 C1 C1B 110.7(5)
C21 C1 C1B 109.6(5)
C14 C1 C1A 109.4(5)
C21 C1 C1A 111.0(5)
C1B C1 C1A 108.1(5)
C1 C1A H1A1 109.5
C1 C1A H1A2 109.5
H1A1 C1A H1A2 109.5
C1 C1A H1A3 109.5
H1A1 C1A H1A3 109.5
H1A2 C1A H1A3 109.5
C1 C1B H1B1 109.5
C1 C1B H1B2 109.5
H1B1 C1B H1B2 109.5
C1 C1B H1B3 109.5
H1B1 C1B H1B3 109.5
H1B2 C1B H1B3 109.5
O11C C10C C9C 121.6(6)
O11C C10C C12 118.8(6)
C9C C10C C12 119.6(5)
C31 C2 C24 111.2(6)
C31 C2 C2A 109.3(6)
C24 C2 C2A 109.4(5)
C31 C2 C2B 110.1(5)
C24 C2 C2B 108.3(5)
C2A C2 C2B 108.4(6)
C2 C2A H2A1 109.5
C2 C2A H2A2 109.5
H2A1 C2A H2A2 109.5
C2 C2A H2A3 109.5
H2A1 C2A H2A3 109.5
H2A2 C2A H2A3 109.5
C2 C2B H2B1 109.5
C2 C2B H2B2 109.5
H2B1 C2B H2B2 109.5
C2 C2B H2B3 109.5
H2B1 C2B H2B3 109.5
H2B2 C2B H2B3 109.5
C41 C3 C3A 110.7(5)
C41 C3 C34 109.0(5)
C3A C3 C34 110.4(6)
C41 C3 C3B 110.4(5)
C3A C3 C3B 107.8(5)
C34 C3 C3B 108.5(5)
C3 C3A H3A1 109.5
C3 C3A H3A2 109.5
H3A1 C3A H3A2 109.5
C3 C3A H3A3 109.5
H3A1 C3A H3A3 109.5
H3A2 C3A H3A3 109.5
C3 C3B H3B1 109.5
C3 C3B H3B2 109.5
H3B1 C3B H3B2 109.5
C3 C3B H3B3 109.5
H3B1 C3B H3B3 109.5
H3B2 C3B H3B3 109.5
C8C C9C C7C 118.9(6)
C8C C9C C10C 122.4(6)
C7C C9C C10C 118.7(6)
C6C C8C C9C 120.2(6)
C6C C8C H4C 119.9
C9C C8C H4C 119.9
C5C C7C C9C 121.3(6)
C5C C7C H5C 119.3
C9C C7C H5C 119.3
C8C C6C C4C 121.0(6)
C8C C6C H6C 119.5
C4C C6C H6C 119.5
C7C C5C C4C 121.0(6)
C7C C5C H7C 119.5
C4C C5C H7C 119.5
N3C C4C C6C 121.2(6)
N3C C4C C5C 121.2(6)
C6C C4C C5C 117.6(6)
N3C C1C H10A 109.5
N3C C1C H10B 109.5
H10A C1C H10B 109.5
N3C C1C H10C 109.5
H10A C1C H10C 109.5
H10B C1C H10C 109.5
C12 C11 N1 106.9(5)
C12 C11 C4 134.7(6)
N1 C11 C4 118.4(6)
N3C C2C H11A 109.5
N3C C2C H11B 109.5
H11A C2C H11B 109.5
N3C C2C H11C 109.5
H11A C2C H11C 109.5
H11B C2C H11C 109.5
C11 C12 C13 107.9(6)
C11 C12 C10C 129.1(6)
C13 C12 C10C 121.4(6)
O22C C21C C33 120.7(6)
O22C C21C C20C 121.2(6)
C33 C21C C20C 118.0(6)
C14 C13 C12 107.6(6)
C14 C13 H13 126.2
C12 C13 H13 126.2
C13 C14 N1 105.6(6)
C13 C14 C1 131.8(6)
N1 C14 C1 122.1(5)
C18C C20C C19C 118.2(6)
C18C C20C C21C 119.6(6)
C19C C20C C21C 122.1(6)
C16C C18C C20C 121.8(7)
C16C C18C H15C 119.1
C20C C18C H15C 119.1
C17C C19C C20C 121.0(7)
C17C C19C H16C 119.5
C20C C19C H16C 119.5
C18C C16C C15C 121.1(7)
C18C C16C H17C 119.5
C15C C16C H17C 119.5
C19C C17C C15C 120.2(6)
C19C C17C H18C 119.9
C15C C17C H18C 119.9
N14C C15C C16C 121.4(6)
N14C C15C C17C 120.9(6)
C16C C15C C17C 117.6(6)
C22 C21 N2 105.4(6)
C22 C21 C1 133.0(6)
N2 C21 C1 121.6(5)
N14C C13C H21A 109.5
N14C C13C H21B 109.5
H21A C13C H21B 109.5
N14C C13C H21C 109.5
H21A C13C H21C 109.5
H21B C13C H21C 109.5
C21 C22 C23 109.4(6)
C21 C22 H22 125.3
C23 C22 H22 125.3
N14C C12C H22A 109.5
N14C C12C H22B 109.5
H22A C12C H22B 109.5
N14C C12C H22C 109.5
H22A C12C H22C 109.5
H22B C12C H22C 109.5
C24 C23 C22 108.3(6)
C24 C23 H23 125.9
C22 C23 H23 125.9
C23 C24 N2 106.4(6)
C23 C24 C2 134.1(6)
N2 C24 C2 119.3(5)
C32 C31 N3 105.7(6)
C32 C31 C2 132.3(6)
N3 C31 C2 122.0(6)
C31 C32 C33 109.4(6)
C31 C32 H32 125.3
C33 C32 H32 125.3
C34 C33 C32 107.8(6)
C34 C33 C21C 131.2(6)
C32 C33 C21C 121.0(6)
C33 C34 N3 106.1(5)
C33 C34 C3 137.2(6)
N3 C34 C3 116.6(6)
C11 N1 C14 111.9(5)
C11 N1 H1 124.0
C14 N1 H1 124.1
C21 N2 C24 110.6(5)
C21 N2 H2 124.7
C24 N2 H2 124.7
C31 N3 C34 110.9(6)
C31 N3 H3 135(4)
C34 N3 H3 114(4)
C4C N3C C2C 120.5(6)
C4C N3C C1C 121.0(6)
C2C N3C C1C 117.4(5)
C15C N14C C12C 120.1(6)
C15C N14C C13C 121.5(6)
C12C N14C C13C 118.1(5)

loop_
_geom_bond_atom_site_label_1
_geom_bond_atom_site_label_2
_geom_bond_distance
C4 C44 1.507(8)
C4 C4B 1.530(8)
C4 C11 1.527(8)
C4 C4A 1.554(8)
C4A H4A1 0.9800
C4A H4A2 0.9800
C4A H4A3 0.9800
C4B H4B1 0.9800
C4B H4B2 0.9800
C4B H4B3 0.9800
C41 N4 1.384(8)
C41 C42 1.384(8)
C41 C3 1.491(9)
C42 C43 1.408(9)
C42 H42 0.9500
C43 C44 1.400(8)
C43 H43 0.9500
C44 N4 1.383(8)
N4 H4 0.93(6)
C1 C14 1.500(8)
C1 C21 1.517(8)
C1 C1B 1.532(8)
C1 C1A 1.537(7)
C1A H1A1 0.9800
C1A H1A2 0.9800
C1A H1A3 0.9800
C1B H1B1 0.9800
C1B H1B2 0.9800
C1B H1B3 0.9800
C10C O11C 1.249(7)
C10C C9C 1.462(8)
C10C C12 1.505(8)
C2 C31 1.482(8)
C2 C24 1.520(9)
C2 C2A 1.551(8)
C2 C2B 1.559(8)
C2A H2A1 0.9800
C2A H2A2 0.9800
C2A H2A3 0.9800
C2B H2B1 0.9800
C2B H2B2 0.9800
C2B H2B3 0.9800
C3 C3A 1.536(8)
C3 C34 1.537(8)
C3 C3B 1.544(7)
C3A H3A1 0.9800
C3A H3A2 0.9800
C3A H3A3 0.9800
C3B H3B1 0.9800
C3B H3B2 0.9800
C3B H3B3 0.9800
C9C C8C 1.395(8)
C9C C7C 1.400(8)
C8C C6C 1.388(8)
C8C H4C 0.9500
C7C C5C 1.355(8)
C7C H5C 0.9500
C6C C4C 1.405(8)
C6C H6C 0.9500
C5C C4C 1.419(8)
C5C H7C 0.9500
C4C N3C 1.373(7)
C1C N3C 1.466(7)
C1C H10A 0.9800
C1C H10B 0.9800
C1C H10C 0.9800
C11 C12 1.357(8)
C11 N1 1.379(7)
C2C N3C 1.443(8)
C2C H11A 0.9800
C2C H11B 0.9800
C2C H11C 0.9800
C12 C13 1.453(8)
C21C O22C 1.240(7)
C21C C33 1.485(8)
C21C C20C 1.500(8)
C13 C14 1.384(8)
C13 H13 0.9500
C14 N1 1.385(7)
C20C C18C 1.374(8)
C20C C19C 1.404(9)
C18C C16C 1.364(8)
C18C H15C 0.9500
C19C C17C 1.383(8)
C19C H16C 0.9500
C16C C15C 1.406(9)
C16C H17C 0.9500
C17C C15C 1.411(8)
C17C H18C 0.9500
C15C N14C 1.375(8)
C21 C22 1.357(8)
C21 N2 1.390(7)
C13C N14C 1.464(7)
C13C H21A 0.9800
C13C H21B 0.9800
C13C H21C 0.9800
C22 C23 1.429(9)
C22 H22 0.9500
C12C N14C 1.453(7)
C12C H22A 0.9800
C12C H22B 0.9800
C12C H22C 0.9800
C23 C24 1.340(8)
C23 H23 0.9500
C24 N2 1.406(7)
C31 C32 1.376(8)
C31 N3 1.397(7)
C32 C33 1.435(8)
C32 H32 0.9500
C33 C34 1.380(8)
C34 N3 1.412(7)
N1 H1 0.8800
N2 H2 0.8800
N3 H3 1.11(8)
